data_1567769
loop_
_publ_author_name
'Sharma, Mahendra K.'
'Chabbra, Sonia'
'W\"olper, Christoph'
'Weinert, Hanns Micha'
'Reijerse, Edward'
'Schnegg, Alexander'
'Schulz, Stephan'

_publ_section_title
;
 Modulating the Frontier Orbitals of L(X)Ga-Substituted Diphosphenes
 [L(X)GaP]2 (X = Cl, Br) and their Facile Oxidation to Radical Cations
;
_journal_name_full 'Chemical Science'
_journal_paper_doi 10.1039/D2SC04207J
_journal_year 2022
_chemical_formula_sum 'C89 H95 B Cl2 F20 Ga2 N6 P2'
_chemical_formula_weight 1911.79
_space_group_crystal_system triclinic
_space_group_IT_number 2
_space_group_name_Hall '-P 1'
_space_group_name_H-M_alt 'P -1'
_atom_sites_solution_hydrogens mixed
_atom_sites_solution_primary direct
_atom_sites_solution_secondary difmap
_audit_creation_method SHELXL-2017/1
_audit_update_record
;
2022-07-05 deposited with the CCDC.	2022-10-12 downloaded from the CCDC.
;
_cell_angle_alpha 78.0634(15)
_cell_angle_beta 77.1747(12)
_cell_angle_gamma 87.3124(14)
_cell_formula_units_Z 2
_cell_length_a 12.5203(3)
_cell_length_b 16.6728(5)
_cell_length_c 23.1865(7)
_cell_measurement_reflns_used 9506
_cell_measurement_temperature 100(2)
_cell_measurement_theta_max 79.55
_cell_measurement_theta_min 2.71
_cell_volume 4617.3(2)
_computing_cell_refinement 'Bruker APEX3(v2017.3-0)'
_computing_data_collection 'Bruker APEX3(v2017.3-0)'
_computing_data_reduction 'Bruker APEX3(v2017.3-0)'
_computing_molecular_graphics 'ORTEP/PLATON (Spek)'
_computing_publication_material 'BRUKER AXS SHELXTL (c) 2008 / Vers. 2008/4'
_computing_structure_refinement 'SHELXL-2017/1 (Sheldrick, 2017)'
_computing_structure_solution 'Bruker APEX3(v2017.3-0)'
_diffrn_ambient_temperature 100(2)
_diffrn_detector_area_resol_mean 7.3910
_diffrn_measured_fraction_theta_full 1.000
_diffrn_measured_fraction_theta_max 0.988
_diffrn_measurement_device_type 'Bruker D8 Venture (Photon II detector)'
_diffrn_measurement_method 'Data collection strategy APEX 3/Queen'
_diffrn_radiation_monochromator 'multilayer mirror'
_diffrn_radiation_type CuK\a
_diffrn_radiation_wavelength 1.54178
_diffrn_reflns_av_R_equivalents 0.0426
_diffrn_reflns_av_unetI/netI 0.0148
_diffrn_reflns_Laue_measured_fraction_full 1.000
_diffrn_reflns_Laue_measured_fraction_max 0.988
_diffrn_reflns_limit_h_max 15
_diffrn_reflns_limit_h_min -15
_diffrn_reflns_limit_k_max 21
_diffrn_reflns_limit_k_min -21
_diffrn_reflns_limit_l_max 29
_diffrn_reflns_limit_l_min -29
_diffrn_reflns_number 267036
_diffrn_reflns_point_group_measured_fraction_full 1.000
_diffrn_reflns_point_group_measured_fraction_max 0.988
_diffrn_reflns_theta_full 67.679
_diffrn_reflns_theta_max 80.534
_diffrn_reflns_theta_min 2.709
_diffrn_source 'micro-focus sealed tube'
_diffrn_source_type 'INCOATEC I\mS 3.0'
_exptl_absorpt_coefficient_mu 2.327
_exptl_absorpt_correction_T_max 0.75
_exptl_absorpt_correction_T_min 0.63
_exptl_absorpt_correction_type multi-scan
_exptl_absorpt_process_details
; 
 SADABS
 R.H. Blessing, Acta Cryst. (1995) A51 33-38 
;
_exptl_crystal_colour colourless
_exptl_crystal_density_diffrn 1.375
_exptl_crystal_description block
_exptl_crystal_F_000 1964
_exptl_crystal_size_max 0.261
_exptl_crystal_size_mid 0.171
_exptl_crystal_size_min 0.142
_refine_diff_density_max 1.084
_refine_diff_density_min -0.641
_refine_diff_density_rms 0.067
_refine_ls_extinction_method none
_refine_ls_goodness_of_fit_ref 1.230
_refine_ls_hydrogen_treatment mixed
_refine_ls_matrix_type full
_refine_ls_number_parameters 1274
_refine_ls_number_reflns 20020
_refine_ls_number_restraints 200
_refine_ls_restrained_S_all 1.224
_refine_ls_R_factor_all 0.0610
_refine_ls_R_factor_gt 0.0584
_refine_ls_shift/su_max 0.001
_refine_ls_shift/su_mean 0.000
_refine_ls_structure_factor_coef Fsqd
_refine_ls_weighting_details 'w=1/[\s^2^(Fo^2^)+10.5655P] where P=(Fo^2^+2Fc^2^)/3'
_refine_ls_weighting_scheme calc
_refine_ls_wR_factor_gt 0.1201
_refine_ls_wR_factor_ref 0.1212
_reflns_Friedel_coverage 0.000
_reflns_number_gt 18937
_reflns_number_total 20020
_reflns_threshold_expression 'I > 2\s(I)'
_cod_data_source_file d2sc04207j2.cif
_cod_data_source_block mks_073m_sq
_cod_database_code 1567769
_shelx_shelxl_version_number 2017/1
_shelx_space_group_comment
;
The symmetry employed for this shelxl refinement is uniquely defined
by the following loop, which should always be used as a source of
symmetry information in preference to the above space-group names.
They are only intended as comments.
;
_shelx_estimated_absorpt_t_min 0.582
_shelx_estimated_absorpt_t_max 0.733

loop_
_space_group_symop_operation_xyz
'x, y, z'
'-x, -y, -z'

loop_
_atom_site_label
_atom_site_type_symbol
_atom_site_fract_x
_atom_site_fract_y
_atom_site_fract_z
_atom_site_U_iso_or_equiv
_atom_site_adp_type
_atom_site_occupancy
_atom_site_site_symmetry_order
_atom_site_calc_flag
_atom_site_refinement_flags_posn
_atom_site_refinement_flags_adp
_atom_site_refinement_flags_occupancy
_atom_site_disorder_assembly
_atom_site_disorder_group
Ga1 Ga 0.70307(11) 0.81136(7) 0.39311(6) 0.0267(2) Uani 0.7390(19) 1 d . . P A 3
Ga2 Ga 0.81990(11) 0.82523(6) 0.14207(6) 0.0201(2) Uani 0.7390(19) 1 d . . P A 3
Cl1 Cl 0.55015(9) 0.88040(7) 0.41418(7) 0.0345(3) Uani 0.7390(19) 1 d . . P A 3
Cl2 Cl 0.95453(10) 0.90829(7) 0.13768(6) 0.0277(2) Uani 0.7390(19) 1 d . . P A 3
P1 P 0.80341(7) 0.83676(6) 0.29189(4) 0.0235(2) Uani 0.7390(19) 1 d . . P A 3
P2 P 0.71054(8) 0.78084(6) 0.23890(4) 0.0250(3) Uani 0.7390(19) 1 d D . P A 3
H2A H 0.758(5) 0.716(3) 0.248(3) 0.08(2) Uiso 0.7390(19) 1 d D . P A 3
N5 N 0.8561(4) 1.0032(3) 0.2596(3) 0.0326(12) Uani 0.7390(19) 1 d D . P A 3
N6 N 0.6846(4) 0.9895(3) 0.2621(2) 0.0266(10) Uani 0.7390(19) 1 d D . P A 3
C59 C 0.7761(3) 0.9469(3) 0.2703(2) 0.0248(8) Uani 0.7390(19) 1 d D . P A 3
C60 C 0.8162(9) 1.0812(5) 0.2439(9) 0.039(3) Uani 0.7390(19) 1 d D U P A 3
C61 C 0.7065(9) 1.0725(5) 0.2490(10) 0.033(2) Uani 0.7390(19) 1 d D U P A 3
C62 C 0.9718(4) 0.9850(4) 0.2601(3) 0.0440(13) Uani 0.7390(19) 1 d D . P A 3
H62A H 1.017577 1.011730 0.221425 0.066 Uiso 0.7390(19) 1 calc R U P A 3
H62B H 0.983532 0.925627 0.266075 0.066 Uiso 0.7390(19) 1 calc R U P A 3
H62C H 0.991431 1.005624 0.292963 0.066 Uiso 0.7390(19) 1 calc R U P A 3
C63 C 0.5763(4) 0.9577(3) 0.2667(2) 0.0292(10) Uani 0.7390(19) 1 d D . P A 3
H63A H 0.559127 0.968173 0.226557 0.044 Uiso 0.7390(19) 1 calc R U P A 3
H63B H 0.521923 0.984911 0.293656 0.044 Uiso 0.7390(19) 1 calc R U P A 3
H63C H 0.574881 0.898529 0.282934 0.044 Uiso 0.7390(19) 1 calc R U P A 3
C64 C 0.8874(12) 1.1554(6) 0.2310(6) 0.071(4) Uani 0.7390(19) 1 d D U P A 3
H64A H 0.949553 1.151546 0.197485 0.107 Uiso 0.7390(19) 1 calc R U P A 3
H64B H 0.914479 1.158534 0.266973 0.107 Uiso 0.7390(19) 1 calc R U P A 3
H64C H 0.844662 1.204769 0.219917 0.107 Uiso 0.7390(19) 1 calc R U P A 3
C65 C 0.6231(11) 1.1364(6) 0.2366(8) 0.052(3) Uani 0.7390(19) 1 d D . P A 3
H65A H 0.659150 1.189781 0.220623 0.078 Uiso 0.7390(19) 1 calc R U P A 3
H65B H 0.569511 1.138632 0.274159 0.078 Uiso 0.7390(19) 1 calc R U P A 3
H65C H 0.585689 1.122905 0.206965 0.078 Uiso 0.7390(19) 1 calc R U P A 3
Ga1' Ga 0.7189(3) 0.7843(3) 0.38739(17) 0.0363(8) Uani 0.2610(19) 1 d . . P A 4
Ga2' Ga 0.8323(3) 0.85225(19) 0.13467(17) 0.0214(6) Uani 0.2610(19) 1 d . . P A 4
Cl1' Cl 0.5750(3) 0.8655(2) 0.38427(18) 0.0389(8) Uani 0.2610(19) 1 d . . P A 4
Cl2' Cl 0.9799(3) 0.9302(2) 0.11027(19) 0.0281(7) Uani 0.2610(19) 1 d . . P A 4
P1' P 0.8237(2) 0.76754(19) 0.29425(12) 0.0271(7) Uani 0.2610(19) 1 d D . P A 4
H1A' H 0.773(9) 0.706(5) 0.296(6) 0.03(3) Uiso 0.2610(19) 1 d D . P A 4
P2' P 0.7272(2) 0.84406(16) 0.23379(11) 0.0194(7) Uani 0.2610(19) 1 d . . P A 4
N6' N 0.6675(9) 1.0048(8) 0.2437(6) 0.023(3) Uani 0.2610(19) 1 d D . P A 4
N5' N 0.8370(10) 0.9889(8) 0.2466(7) 0.023(3) Uani 0.2610(19) 1 d D . P A 4
C59' C 0.7492(8) 0.9495(6) 0.2420(6) 0.021(2) Uani 0.2610(19) 1 d D . P A 4
C60' C 0.809(2) 1.0690(12) 0.251(2) 0.025(4) Uani 0.2610(19) 1 d D U P A 4
C61' C 0.707(3) 1.0825(12) 0.239(3) 0.029(5) Uani 0.2610(19) 1 d D U P A 4
C62' C 0.9462(10) 0.9560(9) 0.2496(6) 0.035(3) Uani 0.2610(19) 1 d D . P A 4
H62D H 1.001415 0.993627 0.221842 0.052 Uiso 0.2610(19) 1 calc R U P A 4
H62E H 0.953639 0.902417 0.237963 0.052 Uiso 0.2610(19) 1 calc R U P A 4
H62F H 0.956932 0.949951 0.290851 0.052 Uiso 0.2610(19) 1 calc R U P A 4
C63' C 0.5529(9) 0.9877(9) 0.2462(6) 0.029(3) Uani 0.2610(19) 1 d D . P A 4
H63D H 0.527445 1.026187 0.213961 0.043 Uiso 0.2610(19) 1 calc R U P A 4
H63E H 0.508210 0.994027 0.285461 0.043 Uiso 0.2610(19) 1 calc R U P A 4
H63F H 0.546203 0.931485 0.240919 0.043 Uiso 0.2610(19) 1 calc R U P A 4
C64' C 0.892(2) 1.1326(14) 0.2469(13) 0.044(6) Uani 0.2610(19) 1 d D U P A 4
H64D H 0.940334 1.141852 0.206650 0.065 Uiso 0.2610(19) 1 calc R U P A 4
H64E H 0.935355 1.113999 0.277516 0.065 Uiso 0.2610(19) 1 calc R U P A 4
H64F H 0.854420 1.183866 0.253672 0.065 Uiso 0.2610(19) 1 calc R U P A 4
C65' C 0.632(3) 1.1541(19) 0.245(3) 0.057(8) Uani 0.2610(19) 1 d D . P A 4
H65D H 0.672423 1.200805 0.248447 0.085 Uiso 0.2610(19) 1 calc R U P A 4
H65E H 0.572091 1.139646 0.280396 0.085 Uiso 0.2610(19) 1 calc R U P A 4
H65F H 0.600807 1.168962 0.208491 0.085 Uiso 0.2610(19) 1 calc R U P A 4
N1 N 0.6663(2) 0.69613(19) 0.43514(12) 0.0375(6) Uani 1 1 d . . . . .
N2 N 0.7906(2) 0.8336(2) 0.44592(12) 0.0396(7) Uani 1 1 d . . . . .
N3 N 0.88322(19) 0.74068(16) 0.10473(11) 0.0277(5) Uani 1 1 d . . . . .
N4 N 0.74760(19) 0.88516(17) 0.07757(11) 0.0296(5) Uani 1 1 d . . . . .
C1 C 0.6537(3) 0.6799(2) 0.49545(15) 0.0403(8) Uani 1 1 d . . . . .
C2 C 0.6897(3) 0.7313(2) 0.52685(15) 0.0429(8) Uani 1 1 d . . . . .
H2 H 0.662614 0.719448 0.569347 0.051 Uiso 1 1 calc R U . . .
C3 C 0.7604(3) 0.7984(3) 0.50467(15) 0.0418(8) Uani 1 1 d . . . . .
C4 C 0.6017(3) 0.6004(2) 0.53116(16) 0.0499(9) Uani 1 1 d . . . . .
H4A H 0.532178 0.593469 0.519938 0.075 Uiso 1 1 calc R U . . .
H4B H 0.588019 0.600862 0.574370 0.075 Uiso 1 1 calc R U . . .
H4C H 0.650904 0.554849 0.522473 0.075 Uiso 1 1 calc R U . . .
C5 C 0.8065(3) 0.8317(3) 0.55010(16) 0.0555(11) Uani 1 1 d . . . . .
H5A H 0.885642 0.839733 0.535407 0.083 Uiso 1 1 calc R U . . .
H5B H 0.792165 0.792664 0.588849 0.083 Uiso 1 1 calc R U . . .
H5C H 0.771385 0.884234 0.555466 0.083 Uiso 1 1 calc R U . . .
C6 C 0.6484(3) 0.6323(3) 0.40523(15) 0.0415(8) Uani 1 1 d . . . . .
C7 C 0.5477(3) 0.6256(2) 0.38929(16) 0.0423(8) Uani 1 1 d . . . . .
C8 C 0.5364(3) 0.5650(3) 0.35851(18) 0.0506(10) Uani 1 1 d . . . . .
H8 H 0.469269 0.560799 0.346624 0.061 Uiso 1 1 calc R U . . .
C9 C 0.6200(3) 0.5100(3) 0.34443(18) 0.0549(10) Uani 1 1 d . . . . .
H9 H 0.610107 0.468306 0.323684 0.066 Uiso 1 1 calc R U . . .
C10 C 0.7179(3) 0.5170(3) 0.36114(18) 0.0544(10) Uani 1 1 d . . . . .
H10 H 0.775217 0.479317 0.351688 0.065 Uiso 1 1 calc R U . . .
C11 C 0.7351(3) 0.5772(3) 0.39120(16) 0.0445(9) Uani 1 1 d . . . . .
C12 C 0.4521(3) 0.6822(2) 0.40497(19) 0.0467(9) Uani 1 1 d . . . . .
H12 H 0.473216 0.718584 0.429871 0.056 Uiso 1 1 calc R U . . .
C13 C 0.3511(3) 0.6324(3) 0.4429(2) 0.0564(11) Uani 1 1 d . . . . .
H13A H 0.329492 0.595586 0.419605 0.085 Uiso 1 1 calc R U . . .
H13B H 0.290589 0.669808 0.453477 0.085 Uiso 1 1 calc R U . . .
H13C H 0.368995 0.599971 0.479956 0.085 Uiso 1 1 calc R U . . .
C14 C 0.4236(3) 0.7367(3) 0.3486(2) 0.0666(13) Uani 1 1 d . . . . .
H14A H 0.489040 0.766818 0.324024 0.100 Uiso 1 1 calc R U . . .
H14B H 0.366226 0.775706 0.360751 0.100 Uiso 1 1 calc R U . . .
H14C H 0.397399 0.702526 0.324939 0.100 Uiso 1 1 calc R U . . .
C15 C 0.8454(3) 0.5830(3) 0.40757(17) 0.0488(10) Uani 1 1 d . . . . .
H15 H 0.840924 0.628619 0.430069 0.059 Uiso 1 1 calc R U . . .
C16 C 0.9358(3) 0.6043(4) 0.3500(2) 0.0804(17) Uani 1 1 d . . . . .
H16A H 0.944342 0.559100 0.328207 0.121 Uiso 1 1 calc R U . . .
H16B H 1.005035 0.612970 0.360918 0.121 Uiso 1 1 calc R U . . .
H16C H 0.915787 0.654403 0.324116 0.121 Uiso 1 1 calc R U . . .
C17 C 0.8738(4) 0.5049(3) 0.4480(2) 0.0708(14) Uani 1 1 d . . . . .
H17A H 0.879485 0.459409 0.426660 0.106 Uiso 1 1 calc R U . . .
H17B H 0.816290 0.492981 0.484924 0.106 Uiso 1 1 calc R U . . .
H17C H 0.943901 0.511969 0.458489 0.106 Uiso 1 1 calc R U . . .
C18 C 0.8735(3) 0.8970(3) 0.42719(15) 0.0458(9) Uani 1 1 d . . . . .
C19 C 0.8464(3) 0.9780(3) 0.43219(17) 0.0548(10) Uani 1 1 d . . . . .
C20 C 0.9297(4) 1.0360(3) 0.4155(2) 0.0700(13) Uani 1 1 d . . . . .
H20 H 0.912234 1.091505 0.417495 0.084 Uiso 1 1 calc R U . . .
C21 C 1.0372(4) 1.0143(4) 0.3960(2) 0.0765(16) Uani 1 1 d . . . . .
H21 H 1.093260 1.054526 0.385684 0.092 Uiso 1 1 calc R U . . .
C22 C 1.0632(3) 0.9345(4) 0.39159(19) 0.0649(13) Uani 1 1 d . . . . .
H22 H 1.137840 0.920481 0.378551 0.078 Uiso 1 1 calc R U . . .
C23 C 0.9837(3) 0.8731(3) 0.40559(16) 0.0503(10) Uani 1 1 d . . . . .
C24 C 0.7292(3) 1.0042(3) 0.45551(17) 0.0544(10) Uani 1 1 d . . . . .
H24 H 0.682552 0.953917 0.470795 0.065 Uiso 1 1 calc R U . . .
C25 C 0.6852(4) 1.0588(3) 0.40418(19) 0.0593(11) Uani 1 1 d . . . . .
H25A H 0.734733 1.105343 0.385631 0.089 Uiso 1 1 calc R U . . .
H25B H 0.612230 1.079068 0.420329 0.089 Uiso 1 1 calc R U . . .
H25C H 0.680476 1.026962 0.373731 0.089 Uiso 1 1 calc R U . . .
C26 C 0.7218(4) 1.0496(4) 0.5079(2) 0.0713(14) Uani 1 1 d . . . . .
H26A H 0.760310 1.102141 0.492645 0.107 Uiso 1 1 calc R U . . .
H26B H 0.755681 1.016078 0.539037 0.107 Uiso 1 1 calc R U . . .
H26C H 0.644732 1.059455 0.525299 0.107 Uiso 1 1 calc R U . . .
C27 C 1.0143(3) 0.7859(3) 0.39907(17) 0.0524(11) Uani 1 1 d . . . . .
H27 H 0.949902 0.761060 0.390383 0.063 Uiso 1 1 calc R U . . .
C28 C 1.1117(3) 0.7809(3) 0.34688(19) 0.0624(13) Uani 1 1 d . . . . .
H28A H 1.121389 0.724121 0.341326 0.094 Uiso 1 1 calc R U . . .
H28B H 1.178111 0.799320 0.356050 0.094 Uiso 1 1 calc R U . . .
H28C H 1.098036 0.816102 0.309787 0.094 Uiso 1 1 calc R U . . .
C29 C 1.0377(4) 0.7337(4) 0.4576(2) 0.095(2) Uani 1 1 d . . . . .
H29A H 1.061777 0.678929 0.450894 0.142 Uiso 1 1 calc R U . . .
H29B H 0.970861 0.729033 0.489459 0.142 Uiso 1 1 calc R U . . .
H29C H 1.095328 0.759723 0.469769 0.142 Uiso 1 1 calc R U . . .
C30 C 0.9064(2) 0.74984(19) 0.04426(13) 0.0280(6) Uani 1 1 d . . . . .
C31 C 0.8659(2) 0.8142(2) 0.00658(13) 0.0296(6) Uani 1 1 d . . . . .
H31 H 0.897236 0.819695 -0.035298 0.036 Uiso 1 1 calc R U . . .
C32 C 0.7851(2) 0.8722(2) 0.02166(13) 0.0325(7) Uani 1 1 d . . . . .
C33 C 0.9793(3) 0.6879(2) 0.01568(14) 0.0349(7) Uani 1 1 d . . . . .
H33A H 0.979645 0.697829 -0.027530 0.052 Uiso 1 1 calc R U . . .
H33B H 0.951649 0.632559 0.034895 0.052 Uiso 1 1 calc R U . . .
H33C H 1.053936 0.692930 0.021058 0.052 Uiso 1 1 calc R U . . .
C34 C 0.7410(3) 0.9217(3) -0.03025(15) 0.0470(9) Uani 1 1 d . . . . .
H34A H 0.793250 0.965025 -0.052884 0.070 Uiso 1 1 calc R U . . .
H34B H 0.670809 0.946487 -0.014570 0.070 Uiso 1 1 calc R U . . .
H34C H 0.730162 0.885818 -0.057025 0.070 Uiso 1 1 calc R U . . .
C35 C 0.9010(2) 0.6623(2) 0.14193(13) 0.0302(6) Uani 1 1 d . . . . .
C36 C 1.0004(2) 0.64524(19) 0.16105(13) 0.0288(6) Uani 1 1 d . . . . .
C37 C 1.0104(3) 0.5699(2) 0.19879(14) 0.0345(7) Uani 1 1 d . . . . .
H37 H 1.076859 0.556888 0.212006 0.041 Uiso 1 1 calc R U . . .
C38 C 0.9257(3) 0.5134(2) 0.21752(15) 0.0394(8) Uani 1 1 d . . . . .
H38 H 0.934188 0.462616 0.243630 0.047 Uiso 1 1 calc R U . . .
C39 C 0.8288(3) 0.5311(2) 0.19810(15) 0.0397(8) Uani 1 1 d . . . . .
H39 H 0.771116 0.492038 0.211049 0.048 Uiso 1 1 calc R U . . .
C40 C 0.8144(3) 0.6054(2) 0.15979(14) 0.0342(7) Uani 1 1 d . . . . .
C41 C 1.0937(2) 0.70626(19) 0.14340(14) 0.0291(6) Uani 1 1 d . . . . .
H41 H 1.074170 0.753965 0.113565 0.035 Uiso 1 1 calc R U . . .
C42 C 1.1080(3) 0.7378(2) 0.19874(16) 0.0400(8) Uani 1 1 d . . . . .
H42A H 1.162854 0.781571 0.186110 0.060 Uiso 1 1 calc R U . . .
H42B H 1.132343 0.692716 0.227395 0.060 Uiso 1 1 calc R U . . .
H42C H 1.037952 0.759148 0.218134 0.060 Uiso 1 1 calc R U . . .
C43 C 1.2015(2) 0.6700(2) 0.11373(16) 0.0362(7) Uani 1 1 d . . . . .
H43A H 1.191573 0.650533 0.078167 0.054 Uiso 1 1 calc R U . . .
H43B H 1.223357 0.624029 0.142616 0.054 Uiso 1 1 calc R U . . .
H43C H 1.258521 0.712209 0.101410 0.054 Uiso 1 1 calc R U . . .
C44 C 0.7079(3) 0.6225(2) 0.13709(16) 0.0420(8) Uani 1 1 d . . . . .
H44 H 0.702479 0.682947 0.122231 0.050 Uiso 1 1 calc R U . . .
C45 C 0.6064(3) 0.5953(3) 0.1866(2) 0.0606(12) Uani 1 1 d . . . . .
H45A H 0.540605 0.608196 0.170113 0.091 Uiso 1 1 calc R U . . .
H45B H 0.603422 0.624147 0.219736 0.091 Uiso 1 1 calc R U . . .
H45C H 0.609908 0.536055 0.201866 0.091 Uiso 1 1 calc R U . . .
C46 C 0.7102(3) 0.5800(3) 0.08386(19) 0.0534(10) Uani 1 1 d . . . . .
H46A H 0.640314 0.589232 0.071106 0.080 Uiso 1 1 calc R U . . .
H46B H 0.721822 0.521057 0.096494 0.080 Uiso 1 1 calc R U . . .
H46C H 0.769958 0.602808 0.050095 0.080 Uiso 1 1 calc R U . . .
C47 C 0.6612(2) 0.9440(2) 0.08895(13) 0.0323(7) Uani 1 1 d . . . . .
C48 C 0.6849(3) 1.0281(2) 0.07512(14) 0.0373(7) Uani 1 1 d . . . . .
C49 C 0.5983(3) 1.0829(3) 0.08649(16) 0.0455(9) Uani 1 1 d . . . . .
H49 H 0.612752 1.140057 0.078164 0.055 Uiso 1 1 calc R U . . .
C50 C 0.4919(3) 1.0551(3) 0.10966(18) 0.0493(10) Uani 1 1 d . . . . .
H50 H 0.433837 1.093160 0.116245 0.059 Uiso 1 1 calc R U . . .
C51 C 0.4700(3) 0.9724(3) 0.12318(17) 0.0437(9) Uani 1 1 d . . . . .
H51 H 0.396691 0.954152 0.139361 0.052 Uiso 1 1 calc R U . . .
C52 C 0.5531(3) 0.9146(2) 0.11369(15) 0.0366(7) Uani 1 1 d . . . . .
C53 C 0.7997(3) 1.0636(2) 0.04769(16) 0.0435(9) Uani 1 1 d . . . . .
H53 H 0.850520 1.017571 0.038608 0.052 Uiso 1 1 calc R U . . .
C54 C 0.8417(3) 1.1050(2) 0.0913(2) 0.0519(10) Uani 1 1 d . . . . .
H54A H 0.916373 1.124919 0.072960 0.078 Uiso 1 1 calc R U . . .
H54B H 0.841738 1.065296 0.128940 0.078 Uiso 1 1 calc R U . . .
H54C H 0.793859 1.151182 0.099985 0.078 Uiso 1 1 calc R U . . .
C55 C 0.8019(4) 1.1260(3) -0.0118(2) 0.0700(15) Uani 1 1 d . . . . .
H55A H 0.878006 1.140353 -0.031878 0.105 Uiso 1 1 calc R U . . .
H55B H 0.761675 1.175413 -0.002975 0.105 Uiso 1 1 calc R U . . .
H55C H 0.767546 1.101750 -0.038207 0.105 Uiso 1 1 calc R U . . .
C56 C 0.5262(3) 0.8246(2) 0.12720(16) 0.0411(8) Uani 1 1 d . . . . .
H56 H 0.590966 0.794067 0.139463 0.049 Uiso 1 1 calc R U . . .
C57 C 0.4275(3) 0.8003(3) 0.1792(2) 0.0550(11) Uani 1 1 d . . . . .
H57A H 0.361102 0.825047 0.167234 0.083 Uiso 1 1 calc R U . . .
H57B H 0.437867 0.819651 0.214657 0.083 Uiso 1 1 calc R U . . .
H57C H 0.420013 0.740444 0.188965 0.083 Uiso 1 1 calc R U . . .
C58 C 0.5097(3) 0.7966(3) 0.07065(19) 0.0566(11) Uani 1 1 d . . . . .
H58A H 0.450234 0.828372 0.055507 0.085 Uiso 1 1 calc R U . . .
H58B H 0.490893 0.738232 0.080973 0.085 Uiso 1 1 calc R U . . .
H58C H 0.577456 0.805405 0.039421 0.085 Uiso 1 1 calc R U . . .
F12_1 F 0.05713(12) 0.28533(10) 0.22175(7) 0.0280(4) Uani 1 1 d . . . . .
F13_1 F -0.09160(13) 0.34961(12) 0.16052(9) 0.0378(4) Uani 1 1 d . . . . .
F14_1 F -0.03794(15) 0.47303(12) 0.06245(9) 0.0406(5) Uani 1 1 d . . . . .
F15_1 F 0.17466(15) 0.52495(11) 0.02322(8) 0.0361(4) Uani 1 1 d . . . . .
F16_1 F 0.32735(13) 0.45601(11) 0.07960(8) 0.0325(4) Uani 1 1 d . . . . .
F22_1 F 0.14285(14) 0.27600(12) 0.32315(8) 0.0364(4) Uani 1 1 d . . . . .
F23_1 F 0.09552(18) 0.36844(16) 0.40532(10) 0.0558(6) Uani 1 1 d . . . . .
F24_1 F 0.1789(2) 0.52296(17) 0.38244(11) 0.0648(7) Uani 1 1 d . . . . .
F25_1 F 0.3060(2) 0.58509(13) 0.27161(11) 0.0560(6) Uani 1 1 d . . . . .
F26_1 F 0.35262(16) 0.49416(11) 0.18757(9) 0.0383(4) Uani 1 1 d . . . . .
F32_1 F 0.37579(14) 0.28654(12) 0.07845(9) 0.0379(4) Uani 1 1 d . . . . .
F33_1 F 0.58345(16) 0.29037(14) 0.01860(9) 0.0478(5) Uani 1 1 d . . . . .
F34_1 F 0.74562(14) 0.33025(13) 0.06872(10) 0.0482(5) Uani 1 1 d . . . . .
F35_1 F 0.69171(14) 0.37154(13) 0.17962(10) 0.0460(5) Uani 1 1 d . . . . .
F36_1 F 0.48669(14) 0.37510(12) 0.23782(8) 0.0356(4) Uani 1 1 d . . . . .
F42_1 F 0.19123(14) 0.19510(11) 0.14566(8) 0.0326(4) Uani 1 1 d . . . . .
F43_1 F 0.20392(15) 0.03511(12) 0.18215(9) 0.0414(5) Uani 1 1 d . . . . .
F44_1 F 0.29118(18) -0.03054(12) 0.27915(10) 0.0506(6) Uani 1 1 d . . . . .
F45_1 F 0.36851(18) 0.07180(13) 0.33885(8) 0.0469(5) Uani 1 1 d . . . . .
F46_1 F 0.36735(14) 0.23254(11) 0.29985(8) 0.0331(4) Uani 1 1 d . . . . .
C11_1 C 0.2017(2) 0.36429(17) 0.15345(12) 0.0227(5) Uani 1 1 d . . . . .
C12_1 C 0.0920(2) 0.34262(17) 0.17117(12) 0.0236(5) Uani 1 1 d . . . . .
C13_1 C 0.0125(2) 0.37595(19) 0.14053(14) 0.0275(6) Uani 1 1 d . . . . .
C14_1 C 0.0394(2) 0.43794(19) 0.09060(14) 0.0295(6) Uani 1 1 d . . . . .
C15_1 C 0.1464(2) 0.46376(18) 0.07146(13) 0.0279(6) Uani 1 1 d . . . . .
C16_1 C 0.2245(2) 0.42691(18) 0.10251(13) 0.0252(6) Uani 1 1 d . . . . .
C21_1 C 0.2558(2) 0.37858(19) 0.25120(13) 0.0273(6) Uani 1 1 d . . . . .
C22_1 C 0.1877(2) 0.3522(2) 0.30733(14) 0.0322(7) Uani 1 1 d . . . . .
C23_1 C 0.1609(3) 0.3988(2) 0.35148(15) 0.0404(8) Uani 1 1 d . . . . .
C24_1 C 0.2020(3) 0.4772(3) 0.33954(18) 0.0465(10) Uani 1 1 d . . . . .
C25_1 C 0.2665(3) 0.5080(2) 0.28416(18) 0.0407(8) Uani 1 1 d . . . . .
C26_1 C 0.2906(3) 0.4595(2) 0.24110(16) 0.0338(7) Uani 1 1 d . . . . .
C31_1 C 0.4177(2) 0.33344(18) 0.16061(14) 0.0262(6) Uani 1 1 d . . . . .
C32_1 C 0.4508(2) 0.31106(19) 0.10488(14) 0.0300(6) Uani 1 1 d . . . . .
C33_1 C 0.5583(3) 0.3113(2) 0.07306(15) 0.0352(7) Uani 1 1 d . . . . .
C34_1 C 0.6402(2) 0.3323(2) 0.09783(16) 0.0353(7) Uani 1 1 d . . . . .
C35_1 C 0.6128(2) 0.35265(19) 0.15314(16) 0.0335(7) Uani 1 1 d . . . . .
C36_1 C 0.5039(2) 0.35367(18) 0.18347(14) 0.0285(6) Uani 1 1 d . . . . .
C41_1 C 0.2765(2) 0.22470(18) 0.22153(12) 0.0242(6) Uani 1 1 d . . . . .
C42_1 C 0.2367(2) 0.16911(19) 0.19410(13) 0.0272(6) Uani 1 1 d . . . . .
C43_1 C 0.2413(2) 0.08496(19) 0.21266(15) 0.0320(7) Uani 1 1 d . . . . .
C44_1 C 0.2855(3) 0.05130(19) 0.26131(15) 0.0359(7) Uani 1 1 d . . . . .
C45_1 C 0.3249(3) 0.1025(2) 0.29084(14) 0.0341(7) Uani 1 1 d . . . . .
C46_1 C 0.3217(2) 0.18668(19) 0.27002(13) 0.0287(6) Uani 1 1 d . . . . .
B1_1 B 0.2874(2) 0.3258(2) 0.19642(14) 0.0223(6) Uani 1 1 d . . . . .

loop_
_atom_site_aniso_label
_atom_site_aniso_U_11
_atom_site_aniso_U_22
_atom_site_aniso_U_33
_atom_site_aniso_U_23
_atom_site_aniso_U_13
_atom_site_aniso_U_12
Ga1 0.0161(4) 0.0434(5) 0.0203(4) -0.0082(3) -0.0022(3) 0.0031(3)
Ga2 0.0167(4) 0.0241(5) 0.0190(4) -0.0052(4) -0.0028(3) 0.0035(4)
Cl1 0.0242(5) 0.0402(6) 0.0397(7) -0.0126(5) -0.0057(5) 0.0084(4)
Cl2 0.0247(5) 0.0265(6) 0.0316(6) -0.0082(5) -0.0021(5) -0.0038(4)
P1 0.0172(4) 0.0320(6) 0.0220(5) -0.0067(4) -0.0045(3) 0.0013(4)
P2 0.0232(5) 0.0295(6) 0.0215(5) -0.0053(4) -0.0016(4) -0.0053(4)
N5 0.027(2) 0.040(3) 0.032(3) -0.0110(19) -0.0009(17) -0.0160(18)
N6 0.027(2) 0.024(2) 0.028(3) -0.0039(19) -0.0061(17) -0.0022(16)
C59 0.0199(18) 0.030(2) 0.026(2) -0.0102(17) -0.0034(17) -0.0039(16)
C60 0.044(3) 0.034(3) 0.034(7) -0.003(4) 0.001(3) -0.016(3)
C61 0.044(3) 0.026(3) 0.026(7) 0.000(4) -0.006(3) -0.004(2)
C62 0.023(2) 0.065(4) 0.049(3) -0.026(3) -0.002(2) -0.014(2)
C63 0.025(2) 0.029(2) 0.035(3) -0.0047(19) -0.0101(18) 0.0020(17)
C64 0.079(6) 0.055(6) 0.075(8) -0.007(5) -0.003(5) -0.043(5)
C65 0.062(4) 0.027(4) 0.061(6) 0.003(4) -0.011(4) 0.003(4)
Ga1' 0.0137(10) 0.075(3) 0.0155(9) -0.0052(14) 0.0029(7) 0.0050(14)
Ga2' 0.0179(10) 0.0279(16) 0.0170(10) -0.0039(12) -0.0018(7) 0.0031(12)
Cl1' 0.0306(16) 0.053(2) 0.0315(18) -0.0099(15) -0.0038(13) 0.0116(14)
Cl2' 0.0205(14) 0.0283(16) 0.0331(18) -0.0063(14) 0.0004(13) -0.0031(11)
P1' 0.0240(14) 0.0328(17) 0.0217(13) -0.0036(11) -0.0023(10) 0.0080(11)
P2' 0.0153(11) 0.0226(15) 0.0202(12) -0.0057(10) -0.0020(9) -0.0012(9)
N6' 0.021(4) 0.023(5) 0.024(7) -0.003(5) -0.004(4) 0.003(3)
N5' 0.022(5) 0.022(5) 0.029(7) -0.010(5) -0.008(4) -0.002(4)
C59' 0.018(4) 0.022(5) 0.023(6) -0.005(4) -0.006(4) -0.001(4)
C60' 0.040(7) 0.017(6) 0.013(8) 0.005(6) -0.004(7) -0.013(5)
C61' 0.043(7) 0.017(6) 0.023(15) 0.008(7) -0.011(7) -0.007(4)
C62' 0.021(5) 0.049(8) 0.034(7) 0.001(6) -0.012(5) -0.009(5)
C63' 0.021(5) 0.036(8) 0.032(7) -0.014(6) -0.004(5) -0.001(5)
C64' 0.041(8) 0.040(11) 0.053(14) -0.028(12) 0.002(9) -0.017(8)
C65' 0.064(13) 0.031(11) 0.08(2) -0.009(12) -0.033(12) 0.010(11)
N1 0.0229(12) 0.0604(19) 0.0267(13) -0.0090(13) -0.0016(10) 0.0067(12)
N2 0.0253(13) 0.071(2) 0.0221(12) -0.0091(13) -0.0057(10) 0.0006(13)
N3 0.0200(11) 0.0399(14) 0.0214(11) -0.0037(10) -0.0027(9) -0.0034(10)
N4 0.0211(11) 0.0458(15) 0.0221(12) -0.0086(11) -0.0047(9) 0.0070(10)
C1 0.0282(16) 0.058(2) 0.0295(16) -0.0042(15) -0.0015(13) 0.0108(15)
C2 0.0345(17) 0.066(2) 0.0238(15) -0.0056(15) -0.0031(13) 0.0099(16)
C3 0.0333(17) 0.067(2) 0.0249(15) -0.0110(16) -0.0064(13) 0.0098(16)
C4 0.058(2) 0.052(2) 0.0321(18) -0.0029(16) -0.0020(16) 0.0119(19)
C5 0.052(2) 0.092(3) 0.0254(17) -0.0148(19) -0.0120(16) 0.002(2)
C6 0.0274(16) 0.067(2) 0.0278(16) -0.0099(16) -0.0008(13) 0.0014(15)
C7 0.0261(16) 0.061(2) 0.0355(18) -0.0045(16) -0.0014(13) -0.0016(15)
C8 0.0324(18) 0.072(3) 0.046(2) -0.0112(19) -0.0043(16) -0.0076(18)
C9 0.047(2) 0.074(3) 0.046(2) -0.020(2) -0.0037(18) -0.012(2)
C10 0.0367(19) 0.082(3) 0.048(2) -0.030(2) -0.0009(16) 0.0051(19)
C11 0.0269(16) 0.069(3) 0.0370(18) -0.0175(17) -0.0002(14) 0.0035(16)
C12 0.0263(16) 0.053(2) 0.058(2) -0.0035(18) -0.0112(16) -0.0014(15)
C13 0.0289(18) 0.060(3) 0.073(3) -0.009(2) 0.0008(18) -0.0034(17)
C14 0.041(2) 0.072(3) 0.082(3) 0.013(3) -0.027(2) -0.012(2)
C15 0.0277(17) 0.076(3) 0.046(2) -0.027(2) -0.0043(15) 0.0117(17)
C16 0.030(2) 0.154(6) 0.062(3) -0.047(3) 0.0035(19) -0.002(3)
C17 0.047(2) 0.082(3) 0.094(4) -0.034(3) -0.025(2) 0.015(2)
C18 0.0374(18) 0.078(3) 0.0236(16) -0.0115(17) -0.0078(14) -0.0058(18)
C19 0.050(2) 0.081(3) 0.0339(19) -0.016(2) -0.0042(17) -0.007(2)
C20 0.075(3) 0.077(3) 0.057(3) -0.025(2) 0.003(2) -0.019(3)
C21 0.058(3) 0.113(5) 0.060(3) -0.031(3) 0.003(2) -0.031(3)
C22 0.038(2) 0.113(4) 0.047(2) -0.028(3) -0.0045(18) -0.013(2)
C23 0.0313(17) 0.094(3) 0.0267(17) -0.0109(18) -0.0088(14) -0.0059(19)
C24 0.053(2) 0.072(3) 0.0344(19) -0.0114(19) -0.0012(17) 0.004(2)
C25 0.073(3) 0.064(3) 0.043(2) -0.013(2) -0.013(2) 0.000(2)
C26 0.072(3) 0.103(4) 0.040(2) -0.024(2) -0.007(2) 0.012(3)
C27 0.0251(17) 0.094(3) 0.0373(19) -0.010(2) -0.0085(14) 0.0036(18)
C28 0.0290(19) 0.110(4) 0.050(2) -0.030(2) -0.0006(17) -0.002(2)
C29 0.074(3) 0.151(6) 0.044(3) 0.001(3) -0.010(2) 0.054(4)
C30 0.0231(14) 0.0349(16) 0.0264(14) -0.0081(12) -0.0032(11) -0.0057(12)
C31 0.0263(14) 0.0415(17) 0.0209(13) -0.0083(12) -0.0031(11) 0.0009(12)
C32 0.0280(15) 0.0459(19) 0.0234(14) -0.0072(13) -0.0051(12) 0.0008(13)
C33 0.0439(18) 0.0307(16) 0.0302(16) -0.0075(13) -0.0076(14) 0.0007(14)
C34 0.050(2) 0.067(3) 0.0252(16) -0.0113(16) -0.0119(15) 0.0243(19)
C35 0.0250(14) 0.0385(17) 0.0242(14) -0.0030(12) -0.0021(11) -0.0013(12)
C36 0.0237(14) 0.0368(16) 0.0244(14) -0.0073(12) -0.0016(11) 0.0007(12)
C37 0.0298(15) 0.0444(19) 0.0271(15) -0.0048(13) -0.0047(12) 0.0029(13)
C38 0.0410(18) 0.045(2) 0.0266(16) 0.0015(14) -0.0029(13) -0.0011(15)
C39 0.0349(17) 0.044(2) 0.0341(17) 0.0011(15) -0.0013(14) -0.0099(15)
C40 0.0268(15) 0.0428(18) 0.0300(16) -0.0037(13) -0.0024(12) -0.0049(13)
C41 0.0201(13) 0.0357(16) 0.0310(15) -0.0087(13) -0.0034(11) 0.0031(12)
C42 0.0299(16) 0.052(2) 0.0441(19) -0.0203(16) -0.0128(14) 0.0073(15)
C43 0.0231(15) 0.0400(18) 0.0409(18) -0.0072(14) 0.0007(13) 0.0039(13)
C44 0.0293(16) 0.048(2) 0.045(2) 0.0036(16) -0.0107(14) -0.0102(15)
C45 0.0312(19) 0.078(3) 0.064(3) 0.005(2) -0.0066(18) -0.0125(19)
C46 0.051(2) 0.052(2) 0.062(3) -0.004(2) -0.027(2) -0.0116(18)
C47 0.0230(14) 0.053(2) 0.0227(14) -0.0126(13) -0.0056(11) 0.0087(13)
C48 0.0316(16) 0.051(2) 0.0273(15) -0.0092(14) -0.0023(13) 0.0107(14)
C49 0.0368(18) 0.055(2) 0.0414(19) -0.0152(17) 0.0003(15) 0.0155(16)
C50 0.0313(18) 0.071(3) 0.049(2) -0.028(2) -0.0060(16) 0.0213(18)
C51 0.0242(16) 0.068(3) 0.046(2) -0.0293(19) -0.0067(14) 0.0082(16)
C52 0.0238(15) 0.061(2) 0.0315(16) -0.0198(15) -0.0105(12) 0.0066(14)
C53 0.0329(17) 0.047(2) 0.0385(18) 0.0018(15) 0.0065(14) 0.0105(15)
C54 0.0358(19) 0.043(2) 0.068(3) -0.0109(19) 0.0085(18) -0.0038(16)
C55 0.063(3) 0.069(3) 0.050(2) 0.015(2) 0.016(2) 0.025(2)
C56 0.0223(15) 0.065(2) 0.0418(19) -0.0190(17) -0.0121(13) 0.0023(15)
C57 0.0263(17) 0.077(3) 0.062(3) -0.022(2) -0.0029(17) -0.0082(18)
C58 0.050(2) 0.075(3) 0.057(2) -0.028(2) -0.025(2) 0.000(2)
F12_1 0.0183(7) 0.0321(9) 0.0299(9) 0.0008(7) -0.0037(6) -0.0005(6)
F13_1 0.0173(8) 0.0451(11) 0.0498(11) -0.0026(9) -0.0116(8) 0.0009(7)
F14_1 0.0333(10) 0.0467(11) 0.0437(11) 0.0005(9) -0.0230(8) 0.0084(8)
F15_1 0.0419(10) 0.0340(10) 0.0297(9) 0.0041(7) -0.0118(8) -0.0009(8)
F16_1 0.0235(8) 0.0353(10) 0.0344(9) 0.0019(8) -0.0043(7) -0.0068(7)
F22_1 0.0276(9) 0.0502(11) 0.0302(9) -0.0121(8) -0.0006(7) 0.0017(8)
F23_1 0.0435(12) 0.0897(18) 0.0384(11) -0.0323(12) -0.0033(9) 0.0180(12)
F24_1 0.0660(15) 0.0831(18) 0.0682(16) -0.0569(14) -0.0308(13) 0.0350(13)
F25_1 0.0709(15) 0.0359(11) 0.0789(16) -0.0289(11) -0.0402(13) 0.0139(10)
F26_1 0.0439(11) 0.0281(9) 0.0462(11) -0.0059(8) -0.0186(9) 0.0022(8)
F32_1 0.0254(9) 0.0521(12) 0.0395(10) -0.0217(9) -0.0015(8) -0.0028(8)
F33_1 0.0334(10) 0.0601(14) 0.0445(12) -0.0191(10) 0.0101(9) 0.0037(9)
F34_1 0.0172(8) 0.0502(12) 0.0634(14) 0.0030(10) 0.0061(8) 0.0021(8)
F35_1 0.0195(9) 0.0525(12) 0.0654(14) -0.0002(10) -0.0177(9) -0.0040(8)
F36_1 0.0246(9) 0.0438(11) 0.0423(10) -0.0084(8) -0.0161(8) 0.0017(7)
F42_1 0.0305(9) 0.0344(10) 0.0373(10) -0.0140(8) -0.0104(7) 0.0014(7)
F43_1 0.0351(10) 0.0340(10) 0.0537(12) -0.0200(9) 0.0050(9) -0.0055(8)
F44_1 0.0570(13) 0.0251(10) 0.0529(13) 0.0034(9) 0.0121(10) 0.0032(9)
F45_1 0.0546(12) 0.0471(12) 0.0289(10) 0.0048(8) -0.0034(9) 0.0183(10)
F46_1 0.0307(9) 0.0406(10) 0.0296(9) -0.0062(8) -0.0118(7) 0.0069(8)
C11_1 0.0198(12) 0.0245(14) 0.0253(13) -0.0079(11) -0.0060(10) 0.0027(10)
C12_1 0.0216(13) 0.0251(14) 0.0236(13) -0.0039(11) -0.0054(10) 0.0021(10)
C13_1 0.0186(13) 0.0316(15) 0.0345(16) -0.0099(12) -0.0077(11) 0.0017(11)
C14_1 0.0274(14) 0.0331(16) 0.0321(15) -0.0072(12) -0.0158(12) 0.0068(12)
C15_1 0.0307(15) 0.0287(15) 0.0245(14) -0.0035(11) -0.0086(12) 0.0022(12)
C16_1 0.0203(13) 0.0277(14) 0.0280(14) -0.0073(11) -0.0041(11) -0.0014(11)
C21_1 0.0206(13) 0.0360(16) 0.0308(15) -0.0131(12) -0.0140(11) 0.0111(11)
C22_1 0.0229(14) 0.0442(18) 0.0344(16) -0.0154(14) -0.0115(12) 0.0099(13)
C23_1 0.0276(16) 0.063(2) 0.0345(17) -0.0191(16) -0.0081(13) 0.0149(15)
C24_1 0.0401(19) 0.062(2) 0.055(2) -0.041(2) -0.0264(17) 0.0286(17)
C25_1 0.0400(18) 0.0378(18) 0.057(2) -0.0234(16) -0.0282(17) 0.0179(15)
C26_1 0.0303(15) 0.0355(17) 0.0442(18) -0.0162(14) -0.0212(14) 0.0120(13)
C31_1 0.0175(12) 0.0252(14) 0.0344(15) -0.0029(12) -0.0061(11) 0.0013(10)
C32_1 0.0212(14) 0.0313(16) 0.0351(16) -0.0051(13) -0.0024(12) 0.0000(11)
C33_1 0.0262(15) 0.0360(17) 0.0377(17) -0.0052(14) 0.0023(13) 0.0030(13)
C34_1 0.0171(13) 0.0308(16) 0.0482(19) 0.0044(14) 0.0017(13) 0.0009(11)
C35_1 0.0191(13) 0.0285(15) 0.0505(19) 0.0038(14) -0.0127(13) -0.0028(11)
C36_1 0.0239(14) 0.0248(14) 0.0368(16) -0.0021(12) -0.0110(12) 0.0019(11)
C41_1 0.0154(12) 0.0297(15) 0.0241(13) -0.0045(11) 0.0015(10) 0.0019(10)
C42_1 0.0179(13) 0.0322(15) 0.0294(15) -0.0082(12) 0.0007(11) 0.0021(11)
C43_1 0.0234(14) 0.0306(16) 0.0376(17) -0.0124(13) 0.0081(12) -0.0020(12)
C44_1 0.0323(16) 0.0269(15) 0.0376(17) -0.0013(13) 0.0100(13) 0.0029(12)
C45_1 0.0310(16) 0.0343(17) 0.0264(15) 0.0054(12) 0.0033(12) 0.0103(13)
C46_1 0.0216(13) 0.0369(16) 0.0249(14) -0.0055(12) -0.0008(11) 0.0029(12)
B1_1 0.0166(13) 0.0247(15) 0.0264(15) -0.0061(12) -0.0058(11) 0.0021(11)

loop_
_atom_type_symbol
_atom_type_description
_atom_type_scat_dispersion_real
_atom_type_scat_dispersion_imag
_atom_type_scat_source
C C 0.0181 0.0091 'International Tables Vol C Tables 4.2.6.8 and 6.1.1.4'
H H 0.0000 0.0000 'International Tables Vol C Tables 4.2.6.8 and 6.1.1.4'
B B 0.0090 0.0039 'International Tables Vol C Tables 4.2.6.8 and 6.1.1.4'
Cl Cl 0.3639 0.7018 'International Tables Vol C Tables 4.2.6.8 and 6.1.1.4'
F F 0.0727 0.0534 'International Tables Vol C Tables 4.2.6.8 and 6.1.1.4'
Ga Ga -1.2846 0.7763 'International Tables Vol C Tables 4.2.6.8 and 6.1.1.4'
N N 0.0311 0.0180 'International Tables Vol C Tables 4.2.6.8 and 6.1.1.4'
P P 0.2955 0.4335 'International Tables Vol C Tables 4.2.6.8 and 6.1.1.4'

loop_
_geom_angle_atom_site_label_1
_geom_angle_atom_site_label_2
_geom_angle_atom_site_label_3
_geom_angle
_geom_angle_site_symmetry_1
_geom_angle_site_symmetry_3
_geom_angle_publ_flag
N2 Ga1 N1 96.48(14) . . ?
N2 Ga1 Cl1 105.43(10) . . ?
N1 Ga1 Cl1 104.99(10) . . ?
N2 Ga1 P1 110.68(10) . . ?
N1 Ga1 P1 118.85(9) . . ?
Cl1 Ga1 P1 117.68(7) . . ?
N3 Ga2 N4 98.82(12) . . ?
N3 Ga2 Cl2 106.26(10) . . ?
N4 Ga2 Cl2 102.64(9) . . ?
N3 Ga2 P2 114.16(9) . . ?
N4 Ga2 P2 118.06(10) . . ?
Cl2 Ga2 P2 114.93(7) . . ?
C59 P1 P2 103.18(16) . . ?
C59 P1 Ga1 99.66(14) . . ?
P2 P1 Ga1 107.23(6) . . ?
P1 P2 Ga2 99.12(5) . . ?
C59 N5 C60 110.8(6) . . ?
C59 N5 C62 125.6(5) . . ?
C60 N5 C62 123.5(6) . . ?
C59 N6 C61 109.7(5) . . ?
C59 N6 C63 128.0(4) . . ?
C61 N6 C63 122.3(5) . . ?
N6 C59 N5 106.0(4) . . ?
N6 C59 P1 132.6(4) . . ?
N5 C59 P1 121.3(4) . . ?
C61 C60 N5 105.8(7) . . ?
C61 C60 C64 132.2(9) . . ?
N5 C60 C64 121.8(8) . . ?
C60 C61 N6 107.4(7) . . ?
C60 C61 C65 129.0(9) . . ?
N6 C61 C65 123.2(8) . . ?
N1 Ga1' N2 99.4(2) . . ?
N1 Ga1' Cl1' 103.9(2) . . ?
N2 Ga1' Cl1' 100.03(18) . . ?
N1 Ga1' P1' 115.2(2) . . ?
N2 Ga1' P1' 119.8(2) . . ?
Cl1' Ga1' P1' 115.8(2) . . ?
N4 Ga2' N3 93.8(2) . . ?
N4 Ga2' Cl2' 109.14(18) . . ?
N3 Ga2' Cl2' 105.98(19) . . ?
N4 Ga2' P2' 111.5(2) . . ?
N3 Ga2' P2' 118.45(15) . . ?
Cl2' Ga2' P2' 115.7(2) . . ?
P2' P1' Ga1' 99.61(15) . . ?
C59' P2' P1' 103.6(4) . . ?
C59' P2' Ga2' 98.5(4) . . ?
P1' P2' Ga2' 105.94(15) . . ?
C59' N6' C61' 110.9(15) . . ?
C59' N6' C63' 125.6(12) . . ?
C61' N6' C63' 123.5(15) . . ?
C59' N5' C60' 109.9(13) . . ?
C59' N5' C62' 128.1(12) . . ?
C60' N5' C62' 122.0(14) . . ?
N5' C59' N6' 105.7(10) . . ?
N5' C59' P2' 133.2(9) . . ?
N6' C59' P2' 121.1(9) . . ?
C61' C60' N5' 106.8(19) . . ?
C61' C60' C64' 126(2) . . ?
N5' C60' C64' 123(2) . . ?
C60' C61' N6' 104.3(18) . . ?
C60' C61' C65' 130(3) . . ?
N6' C61' C65' 122(2) . . ?
C1 N1 C6 119.5(3) . . ?
C1 N1 Ga1' 125.7(3) . . ?
C6 N1 Ga1' 114.2(2) . . ?
C1 N1 Ga1 116.4(3) . . ?
C6 N1 Ga1 124.0(2) . . ?
C3 N2 C18 119.2(3) . . ?
C3 N2 Ga1 117.5(2) . . ?
C18 N2 Ga1 122.3(2) . . ?
C3 N2 Ga1' 115.5(3) . . ?
C18 N2 Ga1' 125.1(2) . . ?
C30 N3 C35 119.9(3) . . ?
C30 N3 Ga2 121.1(2) . . ?
C35 N3 Ga2 118.89(19) . . ?
C30 N3 Ga2' 113.1(2) . . ?
C35 N3 Ga2' 126.9(2) . . ?
C32 N4 C47 120.0(3) . . ?
C32 N4 Ga2' 119.0(2) . . ?
C47 N4 Ga2' 118.5(2) . . ?
C32 N4 Ga2 117.7(2) . . ?
C47 N4 Ga2 122.22(19) . . ?
N1 C1 C2 123.5(4) . . ?
N1 C1 C4 119.0(3) . . ?
C2 C1 C4 117.5(3) . . ?
C1 C2 C3 128.9(3) . . ?
N2 C3 C2 123.9(3) . . ?
N2 C3 C5 118.9(4) . . ?
C2 C3 C5 117.3(3) . . ?
C7 C6 C11 120.7(4) . . ?
C7 C6 N1 120.8(3) . . ?
C11 C6 N1 118.5(3) . . ?
C8 C7 C6 118.4(3) . . ?
C8 C7 C12 119.4(3) . . ?
C6 C7 C12 122.2(4) . . ?
C7 C8 C9 122.0(4) . . ?
C10 C9 C8 118.8(4) . . ?
C9 C10 C11 122.1(4) . . ?
C10 C11 C6 118.1(3) . . ?
C10 C11 C15 119.9(3) . . ?
C6 C11 C15 122.0(3) . . ?
C7 C12 C14 112.1(4) . . ?
C7 C12 C13 110.4(3) . . ?
C14 C12 C13 110.1(3) . . ?
C17 C15 C11 112.1(4) . . ?
C17 C15 C16 110.5(4) . . ?
C11 C15 C16 110.2(3) . . ?
C19 C18 C23 121.7(4) . . ?
C19 C18 N2 120.8(3) . . ?
C23 C18 N2 117.5(4) . . ?
C20 C19 C18 118.4(4) . . ?
C20 C19 C24 119.4(5) . . ?
C18 C19 C24 122.1(4) . . ?
C21 C20 C19 121.3(5) . . ?
C22 C21 C20 119.9(5) . . ?
C21 C22 C23 122.4(4) . . ?
C22 C23 C18 116.3(4) . . ?
C22 C23 C27 121.3(4) . . ?
C18 C23 C27 122.4(4) . . ?
C19 C24 C25 110.1(3) . . ?
C19 C24 C26 111.3(4) . . ?
C25 C24 C26 110.1(4) . . ?
C23 C27 C28 113.1(4) . . ?
C23 C27 C29 111.8(4) . . ?
C28 C27 C29 109.5(4) . . ?
N3 C30 C31 123.0(3) . . ?
N3 C30 C33 119.0(3) . . ?
C31 C30 C33 118.1(3) . . ?
C30 C31 C32 129.1(3) . . ?
N4 C32 C31 124.2(3) . . ?
N4 C32 C34 120.2(3) . . ?
C31 C32 C34 115.7(3) . . ?
C40 C35 C36 121.6(3) . . ?
C40 C35 N3 117.6(3) . . ?
C36 C35 N3 120.7(3) . . ?
C37 C36 C35 117.7(3) . . ?
C37 C36 C41 119.8(3) . . ?
C35 C36 C41 122.5(3) . . ?
C38 C37 C36 121.6(3) . . ?
C39 C38 C37 119.9(3) . . ?
C38 C39 C40 121.1(3) . . ?
C39 C40 C35 118.0(3) . . ?
C39 C40 C44 120.2(3) . . ?
C35 C40 C44 121.7(3) . . ?
C36 C41 C43 112.3(3) . . ?
C36 C41 C42 110.1(3) . . ?
C43 C41 C42 110.2(3) . . ?
C45 C44 C40 112.6(3) . . ?
C45 C44 C46 109.6(3) . . ?
C40 C44 C46 110.4(3) . . ?
C48 C47 C52 121.5(3) . . ?
C48 C47 N4 120.2(3) . . ?
C52 C47 N4 118.3(3) . . ?
C49 C48 C47 118.1(3) . . ?
C49 C48 C53 118.0(3) . . ?
C47 C48 C53 123.9(3) . . ?
C50 C49 C48 121.0(4) . . ?
C51 C50 C49 120.1(3) . . ?
C50 C51 C52 121.6(3) . . ?
C51 C52 C47 117.6(3) . . ?
C51 C52 C56 120.4(3) . . ?
C47 C52 C56 121.9(3) . . ?
C54 C53 C48 111.7(3) . . ?
C54 C53 C55 109.1(4) . . ?
C48 C53 C55 111.3(3) . . ?
C52 C56 C57 113.6(3) . . ?
C52 C56 C58 111.3(3) . . ?
C57 C56 C58 110.1(3) . . ?
C12_1 C11_1 C16_1 113.4(2) . . ?
C12_1 C11_1 B1_1 120.2(2) . . ?
C16_1 C11_1 B1_1 125.9(2) . . ?
F12_1 C12_1 C13_1 115.8(2) . . ?
F12_1 C12_1 C11_1 119.8(2) . . ?
C13_1 C12_1 C11_1 124.5(3) . . ?
F13_1 C13_1 C14_1 120.1(3) . . ?
F13_1 C13_1 C12_1 120.1(3) . . ?
C14_1 C13_1 C12_1 119.7(3) . . ?
F14_1 C14_1 C13_1 120.1(3) . . ?
F14_1 C14_1 C15_1 121.2(3) . . ?
C13_1 C14_1 C15_1 118.7(3) . . ?
F15_1 C15_1 C14_1 119.9(3) . . ?
F15_1 C15_1 C16_1 120.3(3) . . ?
C14_1 C15_1 C16_1 119.7(3) . . ?
F16_1 C16_1 C15_1 115.1(3) . . ?
F16_1 C16_1 C11_1 121.0(2) . . ?
C15_1 C16_1 C11_1 123.9(3) . . ?
C22_1 C21_1 C26_1 113.8(3) . . ?
C22_1 C21_1 B1_1 125.8(3) . . ?
C26_1 C21_1 B1_1 120.3(3) . . ?
F22_1 C22_1 C23_1 114.8(3) . . ?
F22_1 C22_1 C21_1 121.0(3) . . ?
C23_1 C22_1 C21_1 124.2(3) . . ?
F23_1 C23_1 C24_1 120.2(3) . . ?
F23_1 C23_1 C22_1 120.7(4) . . ?
C24_1 C23_1 C22_1 119.1(3) . . ?
F24_1 C24_1 C25_1 120.3(4) . . ?
F24_1 C24_1 C23_1 120.0(4) . . ?
C25_1 C24_1 C23_1 119.6(3) . . ?
F25_1 C25_1 C24_1 120.2(3) . . ?
F25_1 C25_1 C26_1 120.3(4) . . ?
C24_1 C25_1 C26_1 119.4(3) . . ?
F26_1 C26_1 C25_1 116.2(3) . . ?
F26_1 C26_1 C21_1 120.0(3) . . ?
C25_1 C26_1 C21_1 123.8(3) . . ?
C36_1 C31_1 C32_1 113.5(3) . . ?
C36_1 C31_1 B1_1 125.9(3) . . ?
C32_1 C31_1 B1_1 120.3(2) . . ?
F32_1 C32_1 C33_1 115.6(3) . . ?
F32_1 C32_1 C31_1 119.9(2) . . ?
C33_1 C32_1 C31_1 124.5(3) . . ?
F33_1 C33_1 C34_1 119.7(3) . . ?
F33_1 C33_1 C32_1 120.9(3) . . ?
C34_1 C33_1 C32_1 119.4(3) . . ?
F34_1 C34_1 C35_1 120.8(3) . . ?
F34_1 C34_1 C33_1 120.5(3) . . ?
C35_1 C34_1 C33_1 118.7(3) . . ?
F35_1 C35_1 C34_1 120.3(3) . . ?
F35_1 C35_1 C36_1 119.0(3) . . ?
C34_1 C35_1 C36_1 120.7(3) . . ?
F36_1 C36_1 C31_1 121.4(3) . . ?
F36_1 C36_1 C35_1 115.4(3) . . ?
C31_1 C36_1 C35_1 123.2(3) . . ?
C46_1 C41_1 C42_1 112.9(3) . . ?
C46_1 C41_1 B1_1 120.4(3) . . ?
C42_1 C41_1 B1_1 126.2(3) . . ?
F42_1 C42_1 C43_1 115.0(3) . . ?
F42_1 C42_1 C41_1 121.1(3) . . ?
C43_1 C42_1 C41_1 123.9(3) . . ?
F43_1 C43_1 C44_1 119.5(3) . . ?
F43_1 C43_1 C42_1 120.1(3) . . ?
C44_1 C43_1 C42_1 120.3(3) . . ?
F44_1 C44_1 C45_1 120.7(3) . . ?
F44_1 C44_1 C43_1 120.6(3) . . ?
C45_1 C44_1 C43_1 118.8(3) . . ?
F45_1 C45_1 C44_1 120.5(3) . . ?
F45_1 C45_1 C46_1 120.1(3) . . ?
C44_1 C45_1 C46_1 119.4(3) . . ?
F46_1 C46_1 C45_1 115.5(3) . . ?
F46_1 C46_1 C41_1 119.8(3) . . ?
C45_1 C46_1 C41_1 124.6(3) . . ?
C11_1 B1_1 C31_1 113.8(2) . . ?
C11_1 B1_1 C21_1 101.8(2) . . ?
C31_1 B1_1 C21_1 113.8(2) . . ?
C11_1 B1_1 C41_1 114.1(2) . . ?
C31_1 B1_1 C41_1 100.7(2) . . ?
C21_1 B1_1 C41_1 113.2(2) . . ?

loop_
_geom_bond_atom_site_label_1
_geom_bond_atom_site_label_2
_geom_bond_distance
_geom_bond_site_symmetry_2
_geom_bond_publ_flag
Ga1 N2 1.913(3) . ?
Ga1 N1 1.991(3) . ?
Ga1 Cl1 2.2000(14) . ?
Ga1 P1 2.3655(16) . ?
Ga2 N3 1.860(3) . ?
Ga2 N4 1.988(3) . ?
Ga2 Cl2 2.2032(15) . ?
Ga2 P2 2.3466(16) . ?
P1 C59 1.838(4) . ?
P1 P2 2.2227(14) . ?
N5 C59 1.351(5) . ?
N5 C60 1.378(8) . ?
N5 C62 1.468(6) . ?
N6 C59 1.348(6) . ?
N6 C61 1.380(7) . ?
N6 C63 1.453(6) . ?
C60 C61 1.364(9) . ?
C60 C64 1.498(8) . ?
C61 C65 1.487(9) . ?
Ga1' N1 1.707(5) . ?
Ga1' N2 2.097(5) . ?
Ga1' Cl1' 2.207(4) . ?
Ga1' P1' 2.328(4) . ?
Ga2' N4 1.856(5) . ?
Ga2' N3 2.139(4) . ?
Ga2' Cl2' 2.210(4) . ?
Ga2' P2' 2.361(5) . ?
P1' P2' 2.218(4) . ?
P2' C59' 1.846(11) . ?
N6' C59' 1.344(12) . ?
N6' C61' 1.384(15) . ?
N6' C63' 1.462(12) . ?
N5' C59' 1.342(12) . ?
N5' C60' 1.383(15) . ?
N5' C62' 1.460(12) . ?
C60' C61' 1.369(17) . ?
C60' C64' 1.489(14) . ?
C61' C65' 1.496(16) . ?
N1 C1 1.343(4) . ?
N1 C6 1.435(5) . ?
N2 C3 1.343(4) . ?
N2 C18 1.448(5) . ?
N3 C30 1.345(4) . ?
N3 C35 1.447(4) . ?
N4 C32 1.336(4) . ?
N4 C47 1.443(4) . ?
C1 C2 1.381(5) . ?
C1 C4 1.502(5) . ?
C2 C3 1.398(5) . ?
C3 C5 1.513(5) . ?
C6 C7 1.405(5) . ?
C6 C11 1.415(5) . ?
C7 C8 1.381(6) . ?
C7 C12 1.517(5) . ?
C8 C9 1.387(6) . ?
C9 C10 1.382(6) . ?
C10 C11 1.384(6) . ?
C11 C15 1.523(5) . ?
C12 C14 1.532(6) . ?
C12 C13 1.537(5) . ?
C15 C17 1.516(6) . ?
C15 C16 1.537(5) . ?
C18 C19 1.399(6) . ?
C18 C23 1.427(5) . ?
C19 C20 1.390(6) . ?
C19 C24 1.524(6) . ?
C20 C21 1.377(7) . ?
C21 C22 1.375(8) . ?
C22 C23 1.400(6) . ?
C23 C27 1.516(6) . ?
C24 C25 1.531(6) . ?
C24 C26 1.543(6) . ?
C27 C28 1.528(5) . ?
C27 C29 1.532(6) . ?
C30 C31 1.389(4) . ?
C30 C33 1.505(4) . ?
C31 C32 1.405(4) . ?
C32 C34 1.509(4) . ?
C35 C40 1.408(4) . ?
C35 C36 1.409(4) . ?
C36 C37 1.393(4) . ?
C36 C41 1.514(4) . ?
C37 C38 1.385(5) . ?
C38 C39 1.385(5) . ?
C39 C40 1.397(5) . ?
C40 C44 1.532(4) . ?
C41 C43 1.531(4) . ?
C41 C42 1.531(4) . ?
C44 C45 1.527(5) . ?
C44 C46 1.539(6) . ?
C47 C48 1.403(5) . ?
C47 C52 1.415(4) . ?
C48 C49 1.400(5) . ?
C48 C53 1.529(5) . ?
C49 C50 1.384(5) . ?
C50 C51 1.376(6) . ?
C51 C52 1.397(5) . ?
C52 C56 1.506(5) . ?
C53 C54 1.527(6) . ?
C53 C55 1.541(5) . ?
C56 C57 1.526(5) . ?
C56 C58 1.537(5) . ?
F12_1 C12_1 1.352(3) . ?
F13_1 C13_1 1.344(3) . ?
F14_1 C14_1 1.332(3) . ?
F15_1 C15_1 1.343(3) . ?
F16_1 C16_1 1.350(3) . ?
F22_1 C22_1 1.359(4) . ?
F23_1 C23_1 1.345(4) . ?
F24_1 C24_1 1.350(4) . ?
F25_1 C25_1 1.350(4) . ?
F26_1 C26_1 1.339(4) . ?
F32_1 C32_1 1.349(3) . ?
F33_1 C33_1 1.345(4) . ?
F34_1 C34_1 1.345(3) . ?
F35_1 C35_1 1.353(4) . ?
F36_1 C36_1 1.349(4) . ?
F42_1 C42_1 1.354(3) . ?
F43_1 C43_1 1.355(4) . ?
F44_1 C44_1 1.345(4) . ?
F45_1 C45_1 1.344(4) . ?
F46_1 C46_1 1.351(4) . ?
C11_1 C12_1 1.386(4) . ?
C11_1 C16_1 1.391(4) . ?
C11_1 B1_1 1.644(4) . ?
C12_1 C13_1 1.380(4) . ?
C13_1 C14_1 1.374(4) . ?
C14_1 C15_1 1.374(4) . ?
C15_1 C16_1 1.388(4) . ?
C21_1 C22_1 1.385(4) . ?
C21_1 C26_1 1.395(4) . ?
C21_1 B1_1 1.659(4) . ?
C22_1 C23_1 1.385(4) . ?
C23_1 C24_1 1.377(6) . ?
C24_1 C25_1 1.368(6) . ?
C25_1 C26_1 1.385(4) . ?
C31_1 C36_1 1.386(4) . ?
C31_1 C32_1 1.389(4) . ?
C31_1 B1_1 1.655(4) . ?
C32_1 C33_1 1.383(4) . ?
C33_1 C34_1 1.373(5) . ?
C34_1 C35_1 1.361(5) . ?
C35_1 C36_1 1.390(4) . ?
C41_1 C46_1 1.392(4) . ?
C41_1 C42_1 1.393(4) . ?
C41_1 B1_1 1.667(4) . ?
C42_1 C43_1 1.382(4) . ?
C43_1 C44_1 1.371(5) . ?
C44_1 C45_1 1.369(5) . ?
C45_1 C46_1 1.388(4) . ?
